data_7215468
loop_
_publ_author_name
'Kirby, Isabelle L.'
'Brightwell, Mark'
'Pitak, Mateusz B.'
'Wilson, Claire'
'Coles, Simon J.'
'Gale, Philip A.'

_publ_section_title
;
 Systematic experimental charge density analysis of anion receptor
 complexes.
;
_journal_issue 22
_journal_name_full 'Physical chemistry chemical physics : PCCP'
_journal_page_first 10943
_journal_page_last 10958
_journal_paper_doi 10.1039/c3cp54858a
_journal_volume 16
_journal_year 2014
_chemical_compound_source 'Isabelle Kirby'
_chemical_formula_moiety 'C13 H10 N4 O5, C4 H12 N, C2 H3 O2'
_chemical_formula_sum 'C19 H25 N5 O7'
_chemical_formula_weight 435.44
_chemical_name_systematic
;
 1,3-bis(4-nitrophenyl)urea with tetramethylammonium acetate
;
_space_group_IT_number 2
_symmetry_cell_setting triclinic
_symmetry_space_group_name_Hall '-P 1'
_symmetry_space_group_name_H-M 'P -1'
_cell_angle_alpha 91.753(5)
_cell_angle_beta 104.560(7)
_cell_angle_gamma 95.232(13)
_cell_formula_units_Z 2
_cell_length_a 7.797(2)
_cell_length_b 11.214(3)
_cell_length_c 12.211(3)
_cell_measurement_reflns_used 8541
_cell_measurement_temperature 100(2)
_cell_measurement_theta_max 61.4
_cell_measurement_theta_min 23.4
_cell_volume 1027.5(5)
_computing_cell_refinement
;
CrystalClear-SM Expert 2.0 r7 (Rigaku, 2011)
;
_computing_data_collection
;
CrystalClear-SM Expert 2.0 r7 (Rigaku, 2011)
;
_computing_data_reduction
;
CrystalClear-SM Expert 2.0 r7 (Rigaku, 2011)
;
_computing_molecular_graphics 'Volkov et al, (2006)'
_computing_publication_material 'Volkov et al, (2006)'
_computing_structure_refinement 'Volkov et al, (2006)'
_diffrn_ambient_temperature 100(2)
_diffrn_detector 'CCD plate'
_diffrn_detector_area_resol_mean 28.5714
_diffrn_detector_type 'Rigaku HG Saturn724+ (2x2 bin mode)'
_diffrn_measured_fraction_theta_full 0.959
_diffrn_measured_fraction_theta_max 0.666
_diffrn_measurement_device 'four-circle \k diffractometer'
_diffrn_measurement_device_type 'Rigaku AFC12 (Right)'
_diffrn_measurement_method 'profile data from \w-scans'
_diffrn_measurement_specimen_support 'MiTeGen MicroLoop'
_diffrn_radiation_collimation 'confocal mirrors, HF Varimax'
_diffrn_radiation_monochromator graphite
_diffrn_radiation_source 'rotating anode'
_diffrn_radiation_type MoK\a
_diffrn_radiation_wavelength 0.71073
_diffrn_reflns_av_R_equivalents 0.0812
_diffrn_reflns_av_sigmaI/netI 0.0542
_diffrn_reflns_limit_h_max 18
_diffrn_reflns_limit_h_min -19
_diffrn_reflns_limit_k_max 27
_diffrn_reflns_limit_k_min -27
_diffrn_reflns_limit_l_max 30
_diffrn_reflns_limit_l_min 0
_diffrn_reflns_number 147512
_diffrn_reflns_reduction_process
;
 Scaled and merged with Sortav
 R.H. Blessing, (1987) Cryst. Rev. 1, 3-58
 R.H. Blessing, (1989) J. Appl. Cryst. 22, 396-397
;
_diffrn_reflns_theta_full 54.71
_diffrn_reflns_theta_max 61.56
_diffrn_reflns_theta_min 2.58
_diffrn_source_current 55.0
_diffrn_source_power 2.475
_diffrn_source_voltage 45.0
_exptl_absorpt_coefficient_mu 0.109
_exptl_absorpt_correction_T_max 0.9913
_exptl_absorpt_correction_T_min 0.9577
_exptl_absorpt_correction_type multi-scan
_exptl_absorpt_process_details
;
CrystalClear-SM Expert 2.0 r7 (Rigaku, 2011)
;
_exptl_crystal_colour yellow
_exptl_crystal_density_diffrn 1.407
_exptl_crystal_density_method 'not measured'
_exptl_crystal_description column
_exptl_crystal_F_000 460
_exptl_crystal_size_max 0.40
_exptl_crystal_size_mid 0.08
_exptl_crystal_size_min 0.08
_refine_diff_density_max 0.354
_refine_diff_density_min -0.304
_refine_diff_density_rms 0.068
_refine_ls_extinction_method none
_refine_ls_goodness_of_fit_ref 1.645
_refine_ls_hydrogen_treatment noref
_refine_ls_matrix_type full
_refine_ls_number_parameters 851
_refine_ls_number_reflns 22116
_refine_ls_number_restraints 0
_refine_ls_R_factor_all 0.08
_refine_ls_R_factor_gt 0.053
_refine_ls_shift/su_max 0
_refine_ls_structure_factor_coef F
_refine_ls_weighting_details
;
        calc w1 = 1/[s^2^(Fo)]
;
_refine_ls_weighting_scheme calc
_refine_ls_wR_factor_ref 0.061
_reflns_number_gt 26198
_reflns_number_total 31289
_reflns_threshold_expression >2\s(I)
_cod_data_source_file c3cp54858a2.cif
_cod_data_source_block crystalstructure_5
_cod_depositor_comments 'Adding full bibliography for 7215467--7215471.cif.'
_cod_database_code 7215468

loop_
_symmetry_equiv_pos_as_xyz
'x, y, z'
'-x, -y, -z'

loop_
_atom_local_axes_atom_label
_atom_local_axes_atom0
_atom_local_axes_ax1
_atom_local_axes_atom1
_atom_local_axes_atom2
_atom_local_axes_ax2
O(1) C(7) X O(1) C(13) Y
O(4) N(4) X O(4) O(5) Y
O(5) N(4) -X O(5) O(4) Y
O(3) N(1) -X O(3) O(2) Y
O(2) N(1) X O(2) O(3) Y
O(6) C(18) X O(6) O(7) Y
O(7) C(18) X O(7) O(6) Y
N(1) C(1) Z N(1) O(2) Y
N(2) C(4) X N(2) C(7) Y
N(3) C(8) X N(3) C(7) Y
N(4) C(11) Z N(4) O(4) Y
N(5) C(15) Z N(5) C(16) Y
C(1) C(6) X C(1) C(2) Y
C(2) C(3) X C(2) C(1) Y
C(3) C(4) X C(3) C(2) Y
C(4) C(3) X C(4) C(5) Y
C(5) C(6) X C(5) C(4) Y
C(6) C(1) X C(6) C(5) Y
C(7) O(1) Z C(7) N(3) Y
C(8) C(9) X C(8) C(13) Y
C(9) C(10) X C(9) C(8) Y
C(10) C(11) X C(10) C(9) Y
C(11) C(12) X C(11) C(10) Y
C(12) C(13) X C(12) C(11) Y
C(13) C(8) X C(13) C(12) Y
C(14) N(5) Z C(14) H(14B) Y
C(15) N(5) Z C(15) H(15A) Y
C(16) N(5) Z C(16) H(16A) Y
C(17) N(5) Z C(17) H(17B) Y
C(18) C(19) Z C(18) O(6) Y
C(19) C(18) Z C(19) H(19B) Y
H(2) C(2) Z H(2) C(3) Y
H(3) C(3) Z H(3) C(2) Y
H(5) C(5) Z H(5) C(6) Y
H(6) C(6) Z H(6) C(5) Y
H(9) C(9) Z H(9) C(10) Y
H(10) C(10) Z H(10) C(9) Y
H(12) C(12) Z H(12) C(13) Y
H(13) C(13) Z H(13) C(12) Y
H(14A) C(14) Z H(14A) H(14C) Y
H(14B) C(14) Z H(14B) H(14C) Y
H(14C) C(14) Z H(14C) H(14A) Y
H(15A) C(15) Z H(15A) H(15C) Y
H(15B) C(15) Z H(15B) H(15C) Y
H(15C) C(15) Z H(15C) H(15A) Y
H(16A) C(16) Z H(16A) H(16B) Y
H(16B) C(16) Z H(16B) H(16A) Y
H(16C) C(16) Z H(16C) H(16B) Y
H(17A) C(17) Z H(17A) H(17C) Y
H(17B) C(17) Z H(17B) H(17C) Y
H(17C) C(17) Z H(17C) H(17B) Y
H(19A) C(19) Z H(19A) H(19B) Y
H(19B) C(19) Z H(19B) H(19A) Y
H(19C) C(19) Z H(19C) H(19B) Y
H(2A) N(2) Z H(2A) C(7) Y
H(3A) N(3) Z H(3A) C(7) Y

loop_
_atom_rho_multipole_atom_label
_atom_rho_multipole_coeff_Pv
_atom_rho_multipole_coeff_P00
_atom_rho_multipole_coeff_P11
_atom_rho_multipole_coeff_P1-1
_atom_rho_multipole_coeff_P10
_atom_rho_multipole_coeff_P20
_atom_rho_multipole_coeff_P21
_atom_rho_multipole_coeff_P2-1
_atom_rho_multipole_coeff_P22
_atom_rho_multipole_coeff_P2-2
_atom_rho_multipole_coeff_P30
_atom_rho_multipole_coeff_P31
_atom_rho_multipole_coeff_P3-1
_atom_rho_multipole_coeff_P32
_atom_rho_multipole_coeff_P3-2
_atom_rho_multipole_coeff_P33
_atom_rho_multipole_coeff_P3-3
_atom_rho_multipole_coeff_P40
_atom_rho_multipole_coeff_P41
_atom_rho_multipole_coeff_P4-1
_atom_rho_multipole_coeff_P42
_atom_rho_multipole_coeff_P4-2
_atom_rho_multipole_coeff_P43
_atom_rho_multipole_coeff_P4-3
_atom_rho_multipole_coeff_P44
_atom_rho_multipole_coeff_P4-4
_atom_rho_multipole_kappa
_atom_rho_multipole_kappa_prime0
_atom_rho_multipole_kappa_prime1
_atom_rho_multipole_kappa_prime2
_atom_rho_multipole_kappa_prime3
_atom_rho_multipole_kappa_prime4
_atom_rho_multipole_radial_slater_n0
_atom_rho_multipole_radial_slater_zeta0
_atom_rho_multipole_radial_slater_n1
_atom_rho_multipole_radial_slater_zeta1
_atom_rho_multipole_radial_slater_n2
_atom_rho_multipole_radial_slater_zeta2
_atom_rho_multipole_radial_slater_n3
_atom_rho_multipole_radial_slater_zeta3
_atom_rho_multipole_radial_slater_n4
_atom_rho_multipole_radial_slater_zeta4
O(1) 6.18(3) 0 -0.091(14) 0.002(12) -0.025(13) -0.036(16) 0.023(15) 0.037(14) -0.057(14) 0.024(14) -0.030(14) -0.011(13) -0.011(12) 0.032(13) 0.019(12) 0.012(12) -0.025(12) 0.016(18) -0.028(17) -0.014(16) 0.022(17) 0.053(16) 0.034(15) 0.013(16) -0.008(15) 0.002(14) 0.976373 1 1 1 1 1 2 4.466 2 4.466 2 4.466 3 4.466 4 4.466
O(4) 6.18(2) 0 -0.049(13) 0.017(12) 0.000(12) 0.015(16) 0.009(12) -0.033(13) -0.098(13) 0.044(13) -0.028(13) -0.009(13) -0.011(12) 0.004(11) -0.008(11) 0.044(12) 0.045(12) 0.014(18) -0.005(15) -0.016(15) -0.002(16) -0.010(16) -0.020(14) 0.013(13) 0.019(14) 0.013(14) 0.978355 1 1 1 1 1 2 4.466 2 4.466 2 4.466 3 4.466 4 4.466
O(5) 6.1822 0 -0.0486 0.0167 -0.0004 0.0146 0.0087 -0.0326 -0.0975 0.0443 -0.0283 -0.0088 -0.0114 0.0041 -0.0079 0.0436 0.0448 0.0142 -0.0054 -0.0161 -0.002 -0.0102 -0.0197 0.0127 0.0194 0.0126 0.978355 1 1 1 1 1 2 4.466 2 4.466 2 4.466 3 4.466 4 4.466
O(3) 6.1361 0 -0.0423 0.0243 -0.0174 -0.0015 -0.0088 -0.0052 -0.1388 -0.001 -0.0118 0.0909 -0.0121 0.0015 -0.0009 0.0308 0.0079 0.0003 0.0182 -0.0158 -0.0144 0.0047 -0.0197 0.0079 0.014 0.0013 0.978355 1 1 1 1 1 2 4.466 2 4.466 2 4.466 3 4.466 4 4.466
O(2) 6.136(19) 0 -0.042(11) 0.024(10) -0.017(12) -0.002(14) -0.009(12) -0.005(12) -0.139(11) -0.001(12) -0.012(12) 0.091(12) -0.012(11) 0.002(10) -0.001(10) 0.031(10) 0.008(10) 0.000(17) 0.018(14) -0.016(14) -0.014(14) 0.005(15) -0.020(13) 0.008(12) 0.014(12) 0.001(12) 0.978355 1 1 1 1 1 2 4.466 2 4.466 2 4.466 3 4.466 4 4.466
O(6) 6.39(3) 0 -0.060(14) -0.006(13) 0.029(16) -0.027(18) -0.020(17) 0.022(16) -0.070(14) -0.023(15) 0.038(17) 0.048(15) 0.046(15) 0.019(14) -0.005(14) 0.033(13) 0.003(13) 0.01(2) 0.03(2) 0.040(19) 0.04(2) -0.021(19) -0.021(17) -0.039(18) 0.040(16) 0.010(15) 0.963 1 1 1 1 1 2 4.466 2 4.466 2 4.466 3 4.466 4 4.466
O(7) 6.34(3) 0 -0.001(15) 0.015(13) -0.010(17) -0.068(19) -0.034(17) -0.029(16) -0.089(15) 0.009(15) 0.069(17) 0.070(16) 0.070(16) -0.014(15) -0.017(14) 0.058(13) -0.015(13) 0.00(2) 0.05(2) -0.01(2) -0.05(2) -0.006(19) 0.016(17) -0.033(18) -0.002(16) -0.003(16) 0.963 1 1 1 1 1 2 4.466 2 4.466 2 4.466 3 4.466 4 4.466
N(1) 5.07(3) 0 0 0 0.042(16) 0.057(16) 0 0 -0.193(16) 0 0.218(17) 0 0 0.176(17) 0 0 0 0.06(2) 0 0 0.00(2) 0 0 0 0.05(2) 0 0.97907 1 1 1 1 1 2 3.83936 2 3.83936 2 3.83936 3 3.83936 4 3.83936
N(2) 5.18(3) 0 -0.069(15) -0.048(15) 0.022(13) -0.038(15) 0.008(14) -0.017(13) -0.031(14) 0.059(15) -0.006(15) 0.001(14) -0.010(14) 0.007(14) -0.010(14) 0.157(14) 0.029(14) 0.04(2) 0.028(18) 0.012(17) -0.009(18) -0.006(18) -0.013(17) -0.033(18) 0.007(18) -0.002(18) 0.980877 1 1 1 1 1 2 3.83936 2 3.83936 2 3.83936 3 3.83936 4 3.83936
N(3) 5.22(3) 0 -0.036(15) -0.095(15) 0.043(13) 0.003(15) -0.028(13) 0.043(13) -0.082(14) 0.003(15) -0.030(15) -0.018(14) 0.042(14) 0.022(14) 0.014(14) 0.174(15) 0.049(14) 0.06(2) 0.043(17) -0.015(18) -0.018(18) -0.018(18) 0.034(17) 0.020(18) -0.024(18) -0.040(18) 0.980877 1 1 1 1 1 2 3.83936 2 3.83936 2 3.83936 3 3.83936 4 3.83936
N(4) 5.03(3) 0 0 0 0.035(17) -0.012(17) 0 0 -0.205(18) 0 0.215(19) 0 0 0.221(19) 0 0 0 0.03(2) 0 0 -0.03(2) 0 0 0 0.00(2) 0 0.97907 1 1 1 1 1 2 3.83936 2 3.83936 2 3.83936 3 3.83936 4 3.83936
N(5) 4.98(3) 0 0.017(14) -0.046(14) -0.005(14) -0.018(15) 0.055(14) -0.038(14) -0.010(15) -0.017(15) 0.200(15) 0.015(15) 0.015(15) 0.012(15) -0.029(15) 0.027(15) -0.177(15) -0.01(2) 0.039(18) -0.062(19) 0.04(2) 0.014(19) 0.010(19) 0.021(19) 0.037(18) -0.007(18) 0.993748 1 1 1 1 1 2 3.83936 2 3.83936 2 3.83936 3 3.83936 4 3.83936
C(1) 4.04(4) 0 0.069(19) 0.078(18) 0.010(15) -0.086(17) -0.009(16) 0.012(15) 0.017(18) -0.079(19) -0.01(2) 0.004(18) 0.007(18) 0.024(19) -0.012(19) 0.25(2) 0.00(2) 0 0 0 0 0 0 0 0 0 0.978149 1 1 1 1 1 2 3.1762 2 3.1762 2 3.1762 3 3.1762 4 3.1762
C(2) 4.21(5) 0 0.00(2) -0.05(2) 0.000(17) -0.154(18) -0.024(17) 0.022(16) 0.033(19) -0.08(2) -0.03(2) 0.002(19) 0.040(19) -0.02(2) 0.005(19) 0.22(2) -0.01(2) 0 0 0 0 0 0 0 0 0 0.978149 1 1 1 1 1 2 3.1762 2 3.1762 2 3.1762 3 3.1762 4 3.1762
C(3) 4.22(5) 0 -0.033(19) 0.00(2) -0.001(16) -0.155(18) -0.014(17) -0.011(16) -0.076(18) 0.020(19) 0.00(2) -0.004(19) -0.033(19) -0.013(19) 0.028(19) 0.25(2) -0.05(2) 0 0 0 0 0 0 0 0 0 0.978149 1 1 1 1 1 2 3.1762 2 3.1762 2 3.1762 3 3.1762 4 3.1762
C(4) 4.00(4) 0 0.053(18) 0.019(18) -0.015(16) -0.179(17) 0.017(16) -0.016(16) -0.049(18) -0.051(18) 0.04(2) 0.014(18) -0.007(19) -0.01(2) 0.010(19) 0.29(2) 0.01(2) 0 0 0 0 0 0 0 0 0 0.978149 1 1 1 1 1 2 3.1762 2 3.1762 2 3.1762 3 3.1762 4 3.1762
C(5) 4.16(5) 0 0.031(19) -0.031(19) 0.002(16) -0.157(18) 0.023(16) 0.006(16) 0.022(18) -0.008(19) 0.04(2) -0.016(19) -0.004(18) 0.018(19) 0.039(19) 0.26(2) 0.01(2) 0 0 0 0 0 0 0 0 0 0.978149 1 1 1 1 1 2 3.1762 2 3.1762 2 3.1762 3 3.1762 4 3.1762
C(6) 4.11(5) 0 -0.040(19) -0.013(19) 0.024(16) -0.194(18) 0.031(17) -0.025(16) -0.092(18) 0.046(19) 0.01(2) 0.029(19) 0.024(18) 0.042(19) 0.024(19) 0.24(2) -0.02(2) 0 0 0 0 0 0 0 0 0 0.978149 1 1 1 1 1 2 3.1762 2 3.1762 2 3.1762 3 3.1762 4 3.1762
C(7) 3.97(4) 0 -0.012(16) 0.019(17) 0.079(18) 0.255(19) 0.010(16) -0.031(18) -0.087(17) -0.016(16) 0.35(2) -0.06(2) 0.03(2) 0.25(2) 0.01(2) 0.012(18) -0.010(19) 0 0 0 0 0 0 0 0 0 0.980648 1 1 1 1 1 2 3.1762 2 3.1762 2 3.1762 3 3.1762 4 3.1762
C(8) 3.93(4) 0 0.029(18) 0.027(18) -0.018(15) -0.157(17) -0.053(16) 0.015(16) 0.076(18) -0.036(18) -0.01(2) -0.007(18) -0.019(19) -0.01(2) -0.009(19) 0.27(2) 0.06(2) 0 0 0 0 0 0 0 0 0 0.989938 1 1 1 1 1 2 3.1762 2 3.1762 2 3.1762 3 3.1762 4 3.1762
C(9) 4.21(5) 0 0.003(19) -0.033(19) 0.026(16) -0.119(18) -0.002(17) 0.026(16) -0.011(18) 0.023(19) -0.05(2) 0.026(19) 0.022(19) -0.032(19) -0.002(19) 0.24(2) 0.04(2) 0 0 0 0 0 0 0 0 0 0.989938 1 1 1 1 1 2 3.1762 2 3.1762 2 3.1762 3 3.1762 4 3.1762
C(10) 3.93(5) 0 -0.07(2) 0.01(2) 0.021(16) -0.129(18) 0.026(17) -0.001(16) -0.027(19) 0.05(2) 0.01(2) 0.02(2) 0.005(19) 0.01(2) 0.059(19) 0.21(2) 0.05(2) 0 0 0 0 0 0 0 0 0 0.989938 1 1 1 1 1 2 3.1762 2 3.1762 2 3.1762 3 3.1762 4 3.1762
C(11) 4.00(4) 0 0.023(19) 0.092(18) -0.014(16) -0.080(18) 0.002(17) -0.040(16) 0.107(19) -0.132(19) 0.02(2) 0.018(19) 0.004(19) -0.027(19) 0.004(19) 0.23(2) 0.05(2) 0 0 0 0 0 0 0 0 0 0.989938 1 1 1 1 1 2 3.1762 2 3.1762 2 3.1762 3 3.1762 4 3.1762
C(12) 4.10(5) 0 0.04(2) -0.01(2) -0.017(16) -0.216(18) 0.002(17) -0.018(17) -0.021(19) -0.01(2) 0.01(2) 0.054(19) 0.004(19) -0.010(19) -0.02(2) 0.21(2) -0.04(2) 0 0 0 0 0 0 0 0 0 0.989938 1 1 1 1 1 2 3.1762 2 3.1762 2 3.1762 3 3.1762 4 3.1762
C(13) 4.03(5) 0 -0.043(19) -0.02(2) 0.025(16) -0.128(18) -0.015(16) -0.006(16) -0.036(18) 0.048(19) -0.02(2) 0.030(19) 0.011(18) -0.01(2) 0.024(19) 0.24(2) -0.02(2) 0 0 0 0 0 0 0 0 0 0.989938 1 1 1 1 1 2 3.1762 2 3.1762 2 3.1762 3 3.1762 4 3.1762
C(14) 4.36(5) 0 -0.01(2) -0.01(2) -0.107(18) -0.115(19) -0.019(17) 0.033(18) 0.04(2) 0.020(19) 0.24(2) 0.021(19) 0.025(19) -0.02(2) 0.02(2) -0.050(18) -0.21(2) 0 0 0 0 0 0 0 0 0 0.983624 1 1 1 1 1 2 3.1762 2 3.1762 2 3.1762 3 3.1762 4 3.1762
C(15) 4.25(6) 0 -0.01(2) 0.10(3) -0.077(18) -0.144(19) -0.027(19) -0.10(2) -0.03(2) -0.04(2) 0.28(2) -0.05(2) -0.06(2) 0.04(2) -0.02(2) -0.04(2) -0.25(2) 0 0 0 0 0 0 0 0 0 0.983624 1 1 1 1 1 2 3.1762 2 3.1762 2 3.1762 3 3.1762 4 3.1762
C(16) 4.27(5) 0 -0.11(2) 0.03(2) -0.042(18) -0.109(19) 0.006(19) 0.025(19) -0.03(2) 0.045(19) 0.22(2) 0.03(2) -0.02(2) 0.06(2) 0.04(2) 0.012(19) -0.24(2) 0 0 0 0 0 0 0 0 0 0.983624 1 1 1 1 1 2 3.1762 2 3.1762 2 3.1762 3 3.1762 4 3.1762
C(17) 4.32(5) 0 -0.06(2) -0.03(2) -0.066(17) -0.146(19) 0.008(18) 0.041(18) -0.030(19) 0.031(19) 0.24(2) 0.00(2) -0.04(2) -0.05(2) 0.01(2) 0.001(18) -0.20(2) 0 0 0 0 0 0 0 0 0 0.983624 1 1 1 1 1 2 3.1762 2 3.1762 2 3.1762 3 3.1762 4 3.1762
C(18) 4.03(4) 0 0.005(16) 0.011(18) -0.076(18) 0.098(18) -0.039(16) -0.089(19) -0.194(18) 0.034(17) 0.27(2) 0.010(19) 0.01(2) 0.19(2) -0.05(2) 0.026(19) -0.03(2) 0 0 0 0 0 0 0 0 0 0.978811 1 1 1 1 1 2 3.1762 2 3.1762 2 3.1762 3 3.1762 4 3.1762
C(19) 4.41(5) 0 0.00(2) 0.08(2) -0.026(18) -0.003(19) -0.014(18) 0.023(18) -0.041(18) -0.016(19) 0.27(2) 0.01(2) 0.02(2) 0.04(2) -0.05(2) -0.016(18) -0.23(2) 0 0 0 0 0 0 0 0 0 0.980732 1 1 1 1 1 2 3.1762 2 3.1762 2 3.1762 3 3.1762 4 3.1762
H(2) 0.84(3) 0 0 0 0.12(2) 0 0 0 0 0 0 0 0 0 0 0 0 0 0 0 0 0 0 0 0 0 1.2 1.2 1.2 1.2 1.2 1.2 0 2 1 2 2 2 3 2 4 2
H(3) 0.83(3) 0 0 0 0.12(2) 0 0 0 0 0 0 0 0 0 0 0 0 0 0 0 0 0 0 0 0 0 1.2 1.2 1.2 1.2 1.2 1.2 0 2 1 2 2 2 3 2 4 2
H(5) 0.82(3) 0 0 0 0.16(2) 0 0 0 0 0 0 0 0 0 0 0 0 0 0 0 0 0 0 0 0 0 1.2 1.2 1.2 1.2 1.2 1.2 0 2 1 2 2 2 3 2 4 2
H(6) 0.74(3) 0 0 0 0.15(2) 0 0 0 0 0 0 0 0 0 0 0 0 0 0 0 0 0 0 0 0 0 1.2 1.2 1.2 1.2 1.2 1.2 0 2 1 2 2 2 3 2 4 2
H(9) 0.78(3) 0 0 0 0.09(2) 0 0 0 0 0 0 0 0 0 0 0 0 0 0 0 0 0 0 0 0 0 1.2 1.2 1.2 1.2 1.2 1.2 0 2 1 2 2 2 3 2 4 2
H(10) 0.84(3) 0 0 0 0.14(2) 0 0 0 0 0 0 0 0 0 0 0 0 0 0 0 0 0 0 0 0 0 1.2 1.2 1.2 1.2 1.2 1.2 0 2 1 2 2 2 3 2 4 2
H(12) 0.81(3) 0 0 0 0.09(2) 0 0 0 0 0 0 0 0 0 0 0 0 0 0 0 0 0 0 0 0 0 1.2 1.2 1.2 1.2 1.2 1.2 0 2 1 2 2 2 3 2 4 2
H(13) 0.82(3) 0 0 0 0.17(2) 0 0 0 0 0 0 0 0 0 0 0 0 0 0 0 0 0 0 0 0 0 1.2 1.2 1.2 1.2 1.2 1.2 0 2 1 2 2 2 3 2 4 2
H(14A) 0.79(3) 0 0 0 0.11(2) 0 0 0 0 0 0 0 0 0 0 0 0 0 0 0 0 0 0 0 0 0 1.2 1.2 1.2 1.2 1.2 1.2 0 2 1 2 2 2 3 2 4 2
H(14B) 0.79(3) 0 0 0 0.12(2) 0 0 0 0 0 0 0 0 0 0 0 0 0 0 0 0 0 0 0 0 0 1.2 1.2 1.2 1.2 1.2 1.2 0 2 1 2 2 2 3 2 4 2
H(14C) 0.79(3) 0 0 0 0.07(2) 0 0 0 0 0 0 0 0 0 0 0 0 0 0 0 0 0 0 0 0 0 1.2 1.2 1.2 1.2 1.2 1.2 0 2 1 2 2 2 3 2 4 2
H(15A) 0.75(3) 0 0 0 0.01(3) 0 0 0 0 0 0 0 0 0 0 0 0 0 0 0 0 0 0 0 0 0 1.2 1.2 1.2 1.2 1.2 1.2 0 2 1 2 2 2 3 2 4 2
H(15B) 0.90(3) 0 0 0 0.12(2) 0 0 0 0 0 0 0 0 0 0 0 0 0 0 0 0 0 0 0 0 0 1.2 1.2 1.2 1.2 1.2 1.2 0 2 1 2 2 2 3 2 4 2
H(15C) 0.92(3) 0 0 0 0.19(3) 0 0 0 0 0 0 0 0 0 0 0 0 0 0 0 0 0 0 0 0 0 1.2 1.2 1.2 1.2 1.2 1.2 0 2 1 2 2 2 3 2 4 2
H(16A) 0.92(3) 0 0 0 0.08(2) 0 0 0 0 0 0 0 0 0 0 0 0 0 0 0 0 0 0 0 0 0 1.2 1.2 1.2 1.2 1.2 1.2 0 2 1 2 2 2 3 2 4 2
H(16B) 0.76(3) 0 0 0 0.06(2) 0 0 0 0 0 0 0 0 0 0 0 0 0 0 0 0 0 0 0 0 0 1.2 1.2 1.2 1.2 1.2 1.2 0 2 1 2 2 2 3 2 4 2
H(16C) 0.89(3) 0 0 0 0.19(2) 0 0 0 0 0 0 0 0 0 0 0 0 0 0 0 0 0 0 0 0 0 1.2 1.2 1.2 1.2 1.2 1.2 0 2 1 2 2 2 3 2 4 2
H(17A) 0.91(3) 0 0 0 0.06(2) 0 0 0 0 0 0 0 0 0 0 0 0 0 0 0 0 0 0 0 0 0 1.2 1.2 1.2 1.2 1.2 1.2 0 2 1 2 2 2 3 2 4 2
H(17B) 0.84(3) 0 0 0 0.07(2) 0 0 0 0 0 0 0 0 0 0 0 0 0 0 0 0 0 0 0 0 0 1.2 1.2 1.2 1.2 1.2 1.2 0 2 1 2 2 2 3 2 4 2
H(17C) 0.84(3) 0 0 0 0.10(2) 0 0 0 0 0 0 0 0 0 0 0 0 0 0 0 0 0 0 0 0 0 1.2 1.2 1.2 1.2 1.2 1.2 0 2 1 2 2 2 3 2 4 2
H(19A) 0.89(3) 0 0 0 0.12(2) 0 0 0 0 0 0 0 0 0 0 0 0 0 0 0 0 0 0 0 0 0 1.2 1.2 1.2 1.2 1.2 1.2 0 2 1 2 2 2 3 2 4 2
H(19B) 0.80(3) 0 0 0 0.08(2) 0 0 0 0 0 0 0 0 0 0 0 0 0 0 0 0 0 0 0 0 0 1.2 1.2 1.2 1.2 1.2 1.2 0 2 1 2 2 2 3 2 4 2
H(19C) 0.82(3) 0 0 0 0.02(2) 0 0 0 0 0 0 0 0 0 0 0 0 0 0 0 0 0 0 0 0 0 1.2 1.2 1.2 1.2 1.2 1.2 0 2 1 2 2 2 3 2 4 2
H(2A) 0.66(2) 0 0 0 0.12(2) 0 0 0 0 0 0 0 0 0 0 0 0 0 0 0 0 0 0 0 0 0 1.2 1.2 1.2 1.2 1.2 1.2 0 2 1 2 2 2 3 2 4 2
H(3A) 0.66(2) 0 0 0 0.037(19) 0 0 0 0 0 0 0 0 0 0 0 0 0 0 0 0 0 0 0 0 0 1.2 1.2 1.2 1.2 1.2 1.2 0 2 1 2 2 2 3 2 4 2

loop_
_atom_site_aniso_label
_atom_site_aniso_U_11
_atom_site_aniso_U_22
_atom_site_aniso_U_33
_atom_site_aniso_U_23
_atom_site_aniso_U_13
_atom_site_aniso_U_12
O(1) 0.01575(14) 0.00980(12) 0.01571(14) 0.00117(10) -0.00179(11) 0.00247(11)
O(4) 0.0278(2) 0.0280(2) 0.01700(17) -0.00324(16) -0.00546(16) -0.00401(19)
O(5) 0.0282(2) 0.01625(16) 0.0273(2) -0.00495(15) 0.00343(19) -0.00775(16)
O(3) 0.02286(18) 0.01675(15) 0.02019(17) -0.00298(13) -0.00501(14) -0.00217(14)
O(2) 0.02199(17) 0.01884(16) 0.02046(17) 0.00304(14) -0.00742(14) 0.00068(14)
O(6) 0.02293(19) 0.01269(14) 0.01832(17) 0.00194(13) -0.00596(15) 0.00278(14)
O(7) 0.0263(2) 0.01088(14) 0.01961(18) 0.00028(13) -0.00558(16) 0.00135(15)
N(1) 0.01228(10) 0.01444(13) 0.01280(11) 0.00027(8) 0.00007(10) -0.00081(9)
N(2) 0.01054(10) 0.00945(10) 0.01334(12) 0.00064(9) -0.00050(9) 0.00125(9)
N(3) 0.01046(10) 0.00963(10) 0.01230(11) 0.00030(9) 0.00014(9) 0.00203(9)
N(4) 0.01527(11) 0.01736(14) 0.01460(12) -0.00319(12) 0.00354(11) -0.00408(11)
N(5) 0.01103(11) 0.01265(12) 0.01404(13) -0.00058(10) 0.00209(10) 0.00066(10)
C(1) 0.01026(11) 0.01185(12) 0.01196(12) 0.00030(9) 0.00124(9) 0.00005(9)
C(2) 0.01374(12) 0.01071(12) 0.01394(13) -0.00016(10) 0.00047(10) 0.00056(10)
C(3) 0.01319(12) 0.00954(11) 0.01399(13) 0.00078(10) 0.00013(10) 0.00115(10)
C(4) 0.00880(10) 0.00983(11) 0.01191(11) 0.00102(9) 0.00103(9) 0.00095(9)
C(5) 0.01117(11) 0.00991(11) 0.01451(13) 0.00146(10) -0.00042(10) 0.00033(9)
C(6) 0.01121(11) 0.01110(12) 0.01429(13) 0.00197(10) -0.00030(10) 0.00093(10)
C(7) 0.00953(10) 0.00929(10) 0.01232(11) 0.00078(9) 0.00125(9) 0.00156(9)
C(8) 0.00990(10) 0.00972(11) 0.01129(11) 0.00022(9) 0.00144(9) 0.00164(9)
C(9) 0.01416(13) 0.01094(12) 0.01261(13) 0.00005(10) -0.00032(10) 0.00244(10)
C(10) 0.01368(13) 0.01398(13) 0.01230(13) -0.00051(11) -0.00027(10) 0.00208(11)
C(11) 0.01146(11) 0.01253(12) 0.01283(12) -0.00142(10) 0.00271(10) -0.00042(10)
C(12) 0.01491(13) 0.01029(12) 0.01494(14) 0.00000(10) 0.00185(11) -0.00038(11)
C(13) 0.01376(12) 0.01013(11) 0.01370(13) 0.00098(10) 0.00066(10) 0.00116(10)
C(14) 0.01459(14) 0.02063(18) 0.01652(15) -0.00120(14) 0.00470(12) 0.00099(13)
C(15) 0.01126(14) 0.0311(3) 0.0244(2) -0.0068(2) 0.00190(14) 0.00003(16)
C(16) 0.0239(2) 0.01402(15) 0.02191(19) 0.00434(14) 0.00531(17) 0.00192(15)
C(17) 0.02292(19) 0.01267(14) 0.01731(16) -0.00007(12) 0.00516(14) 0.00252(13)
C(18) 0.01148(11) 0.01021(11) 0.01398(13) 0.00176(10) 0.00136(10) 0.00198(10)
C(19) 0.01866(16) 0.01181(13) 0.01798(16) 0.00404(12) 0.00117(13) 0.00193(12)
H(2) 0.05204 0.01335 0.0272 -0.00339 -0.00536 0.00368
H(3) 0.03286 0.02454 0.02306 0.00161 -0.00651 0.01089
H(5) 0.04006 0.01192 0.03582 -0.00124 -0.00078 -0.00285
H(6) 0.03241 0.01444 0.03214 0.00126 -0.01174 0.00263
H(9) 0.06807 0.01556 0.02605 0.00083 -0.0041 0.00198
H(10) 0.03965 0.02959 0.01831 0.00461 -0.01156 0.00533
H(12) 0.01451 0.01709 0.03377 0.00528 -0.011 0.00222
H(13) 0.06162 0.02897 0.02158 0.0083 -0.00207 0.00426
H(14A) 0.02448 0.05137 0.03156 -0.00752 0.01161 -0.00491
H(14B) 0.03786 0.03041 0.02788 -0.01075 0.01332 -0.00696
H(14C) 0.05055 0.03109 0.03385 0.00862 0.00289 -0.00307
H(15A) 0.03284 0.05455 0.03819 -0.00168 -0.00345 0.01197
H(15B) 0.04364 0.04031 0.0409 -0.01838 0.00733 -0.00113
H(15C) 0.04329 0.06649 0.06165 -0.01766 0.02312 -0.01994
H(16A) 0.06442 0.03965 0.04484 0.02044 0.03766 0.01213
H(16B) 0.0671 0.01505 0.05789 0.00453 0.01854 0.00236
H(16C) 0.03545 0.03905 0.04607 0.0203 -0.00191 0.01201
H(17A) 0.05014 0.03828 0.03927 0.00703 0.02747 0.01034
H(17B) 0.04583 0.01854 0.04052 -0.00411 -0.00252 -0.00525
H(17C) 0.05113 0.02646 0.03758 0.00909 0.00752 0.01498
H(19A) 0.06871 0.03808 0.06784 0.02073 0.03644 0.04055
H(19B) 0.03358 0.02688 0.07108 0.01857 -0.00754 -0.00908
H(19C) 0.04809 0.04626 0.02767 0.01529 -0.00684 0.01795
H(2A) 0.02443 0.02297 0.01907 0.00476 0.00071 0.00779
H(3A) 0.0436 0.01179 0.02923 0.00115 0.00885 0.00961

loop_
_atom_site_label
_atom_site_fract_x
_atom_site_fract_y
_atom_site_fract_z
_atom_site_U_iso_or_equiv
_atom_site_occupancy
_atom_site_symmetry_multiplicity
O(1) 0.07620(6) 0.53099(4) 0.37724(4) 0.015 1 2
O(4) 0.81013(9) 0.69740(6) 0.90729(5) 0.027 1 2
O(5) 0.69786(9) 0.84816(5) 0.81891(6) 0.025 1 2
O(3) -0.56579(8) 0.13477(5) -0.08250(5) 0.022 1 2
O(2) -0.58633(8) 0.32563(5) -0.09513(5) 0.023 1 2
O(6) 0.14861(9) 0.10001(5) 0.41463(5) 0.02 1 2
O(7) 0.33297(9) 0.19105(5) 0.57096(5) 0.021 1 2
N(1) -0.51651(5) 0.24010(3) -0.04732(3) 0.014 1 2
N(2) 0.04065(5) 0.32438(3) 0.34850(3) 0.012 1 2
N(3) 0.24771(5) 0.41269(3) 0.50285(3) 0.011 1 2
N(4) 0.70628(6) 0.73949(4) 0.82776(4) 0.016 1 2
N(5) 0.08825(5) 0.82070(4) 0.21065(4) 0.013 1 2
C(1) -0.37017(5) 0.26378(4) 0.05315(3) 0.012 1 2
C(2) -0.29623(6) 0.16742(4) 0.11147(4) 0.013 1 2
C(3) -0.15904(6) 0.19144(4) 0.20867(4) 0.013 1 2
C(4) -0.09499(5) 0.31075(3) 0.24983(3) 0.01 1 2
C(5) -0.17257(5) 0.40610(4) 0.18970(4) 0.013 1 2
C(6) -0.30926(5) 0.38231(4) 0.09170(4) 0.013 1 2
C(7) 0.11847(5) 0.43181(3) 0.40745(3) 0.011 1 2
C(8) 0.35466(5) 0.49930(3) 0.57979(3) 0.011 1 2
C(9) 0.47096(6) 0.45576(4) 0.67520(4) 0.013 1 2
C(10) 0.58707(6) 0.53379(4) 0.75594(4) 0.014 1 2
C(11) 0.58736(5) 0.65699(4) 0.74214(4) 0.012 1 2
C(12) 0.47404(6) 0.70230(4) 0.64950(4) 0.014 1 2
C(13) 0.35712(6) 0.62401(4) 0.56820(4) 0.013 1 2
C(14) -0.02466(7) 0.82087(5) 0.29408(4) 0.017 1 2
C(15) 0.27858(7) 0.85790(7) 0.27090(6) 0.023 1 2
C(16) 0.02674(9) 0.90720(5) 0.12131(5) 0.02 1 2
C(17) 0.07027(8) 0.69736(4) 0.15600(5) 0.018 1 2
C(18) 0.25435(5) 0.09900(4) 0.51167(4) 0.012 1 2
C(19) 0.29064(7) -0.02203(4) 0.56080(4) 0.017 1 2
H(2) -0.34969 0.076693 0.080226 0.034 1 2
H(3) -0.099237 0.11844 0.258122 0.029 1 2
H(5) -0.125515 0.498508 0.224406 0.032 1 2
H(6) -0.374521 0.455584 0.044919 0.03 1 2
H(9) 0.465676 0.358468 0.685695 0.04 1 2
H(10) 0.674916 0.500393 0.829735 0.032 1 2
H(12) 0.478942 0.797363 0.640012 0.025 1 2
H(13) 0.268036 0.658092 0.494806 0.04 1 2
H(14A) -0.161692 0.801343 0.249233 0.036 1 2
H(14B) -0.003885 0.910836 0.337211 0.032 1 2
H(14C) 0.019853 0.751692 0.355404 0.04 1 2
H(15A) 0.325135 0.794599 0.335676 0.044 1 2
H(15B) 0.285493 0.946231 0.310845 0.043 1 2
H(15C) 0.362273 0.859616 0.208669 0.057 1 2
H(16A) 0.105394 0.902094 0.058731 0.045 1 2
H(16B) 0.045618 0.996525 0.161837 0.046 1 2
H(16C) -0.113065 0.881338 0.079921 0.042 1 2
H(17A) 0.148133 0.69965 0.094386 0.039 1 2
H(17B) -0.067513 0.673156 0.114668 0.038 1 2
H(17C) 0.119779 0.636014 0.222578 0.038 1 2
H(19A) 0.371742 -0.067973 0.51517 0.052 1 2
H(19B) 0.167187 -0.079323 0.550845 0.048 1 2
H(19C) 0.358112 -0.012178 0.649387 0.043 1 2
H(2A) 0.085676 0.243774 0.378806 0.023 1 2
H(3A) 0.273639 0.324531 0.52176 0.028 1 2

loop_
_atom_type_symbol
_atom_type_description
_atom_type_scat_dispersion_real
_atom_type_scat_dispersion_imag
_atom_type_scat_source
C C 0.0033 0.0016 'International Tables Vol C Tables 4.2.6.8 and 6.1.1.4'
H H 0.0000 0.0000 'International Tables Vol C Tables 4.2.6.8 and 6.1.1.4'
N N 0.0061 0.0033 'International Tables Vol C Tables 4.2.6.8 and 6.1.1.4'
O O 0.0106 0.0060 'International Tables Vol C Tables 4.2.6.8 and 6.1.1.4'

loop_
_geom_angle_atom_site_label_1
_geom_angle_atom_site_label_2
_geom_angle_atom_site_label_3
_geom_angle
_geom_angle_site_symmetry_1
_geom_angle_site_symmetry_2
_geom_angle_site_symmetry_3
_geom_angle_publ_flag
O(3) N(1) O(2) 122.51(5) 1_555 1_555 1_555 yes
O(3) N(1) C(1) 118.58(4) 1_555 1_555 1_555 yes
O(2) N(1) C(1) 118.90(4) 1_555 1_555 1_555 yes
C(4) N(2) C(7) 126.59(4) 1_555 1_555 1_555 yes
C(4) N(2) H(2A) 114.03(3) 1_555 1_555 1_555 yes
C(7) N(2) H(2A) 119.37(3) 1_555 1_555 1_555 yes
C(7) N(3) C(8) 126.91(4) 1_555 1_555 1_555 yes
C(7) N(3) H(3A) 119.05(3) 1_555 1_555 1_555 yes
C(8) N(3) H(3A) 114.03(3) 1_555 1_555 1_555 yes
O(4) N(4) O(5) 122.86(6) 1_555 1_555 1_555 yes
O(4) N(4) C(11) 118.30(5) 1_555 1_555 1_555 yes
O(5) N(4) C(11) 118.83(5) 1_555 1_555 1_555 yes
N(1) C(1) C(2) 119.39(4) 1_555 1_555 1_555 yes
N(1) C(1) C(6) 119.23(4) 1_555 1_555 1_555 yes
C(2) C(1) C(6) 121.35(4) 1_555 1_555 1_555 yes
C(1) C(2) C(3) 118.74(4) 1_555 1_555 1_555 yes
C(1) C(2) H(2) 119.17(4) 1_555 1_555 1_555 yes
C(3) C(2) H(2) 122.09(4) 1_555 1_555 1_555 yes
C(2) C(3) C(4) 121.10(4) 1_555 1_555 1_555 yes
C(2) C(3) H(3) 121.10(4) 1_555 1_555 1_555 yes
C(4) C(3) H(3) 117.76(4) 1_555 1_555 1_555 yes
N(2) C(4) C(3) 116.26(3) 1_555 1_555 1_555 yes
N(2) C(4) C(5) 124.78(4) 1_555 1_555 1_555 yes
C(3) C(4) C(5) 118.96(3) 1_555 1_555 1_555 yes
C(4) C(5) C(6) 120.08(4) 1_555 1_555 1_555 yes
C(4) C(5) H(5) 118.34(4) 1_555 1_555 1_555 yes
C(6) C(5) H(5) 121.53(4) 1_555 1_555 1_555 yes
C(1) C(6) C(5) 119.77(4) 1_555 1_555 1_555 yes
C(1) C(6) H(6) 119.02(4) 1_555 1_555 1_555 yes
C(5) C(6) H(6) 121.17(4) 1_555 1_555 1_555 yes
O(1) C(7) N(2) 123.93(4) 1_555 1_555 1_555 yes
O(1) C(7) N(3) 124.71(4) 1_555 1_555 1_555 yes
N(2) C(7) N(3) 111.36(3) 1_555 1_555 1_555 yes
N(3) C(8) C(9) 115.80(3) 1_555 1_555 1_555 yes
N(3) C(8) C(13) 125.06(4) 1_555 1_555 1_555 yes
C(9) C(8) C(13) 119.13(3) 1_555 1_555 1_555 yes
C(8) C(9) C(10) 120.87(4) 1_555 1_555 1_555 yes
C(8) C(9) H(9) 119.06(4) 1_555 1_555 1_555 yes
C(10) C(9) H(9) 120.05(4) 1_555 1_555 1_555 yes
C(9) C(10) C(11) 118.84(4) 1_555 1_555 1_555 yes
C(9) C(10) H(10) 120.83(4) 1_555 1_555 1_555 yes
C(11) C(10) H(10) 120.32(4) 1_555 1_555 1_555 yes
N(4) C(11) C(10) 119.13(4) 1_555 1_555 1_555 yes
N(4) C(11) C(12) 119.34(4) 1_555 1_555 1_555 yes
C(10) C(11) C(12) 121.53(4) 1_555 1_555 1_555 yes
C(11) C(12) C(13) 119.75(4) 1_555 1_555 1_555 yes
C(11) C(12) H(12) 120.01(4) 1_555 1_555 1_555 yes
C(13) C(12) H(12) 120.23(4) 1_555 1_555 1_555 yes
C(8) C(13) C(12) 119.89(4) 1_555 1_555 1_555 yes
C(8) C(13) H(13) 119.47(4) 1_555 1_555 1_555 yes
C(12) C(13) H(13) 120.63(4) 1_555 1_555 1_555 yes
H(14A) C(14) H(14B) 109.64(5) 1_555 1_555 1_555 yes
H(14A) C(14) H(14C) 111.63(5) 1_555 1_555 1_555 yes
H(14B) C(14) H(14C) 111.00(4) 1_555 1_555 1_555 yes
H(15A) C(15) H(15B) 109.53(6) 1_555 1_555 1_555 yes
H(15A) C(15) H(15C) 109.74(6) 1_555 1_555 1_555 yes
H(15B) C(15) H(15C) 110.44(7) 1_555 1_555 1_555 yes
H(16A) C(16) H(16B) 110.89(5) 1_555 1_555 1_555 yes
H(16A) C(16) H(16C) 109.29(5) 1_555 1_555 1_555 yes
H(16B) C(16) H(16C) 111.03(6) 1_555 1_555 1_555 yes
H(17A) C(17) H(17B) 109.92(5) 1_555 1_555 1_555 yes
H(17A) C(17) H(17C) 111.03(5) 1_555 1_555 1_555 yes
H(17B) C(17) H(17C) 111.49(5) 1_555 1_555 1_555 yes
O(6) C(18) O(7) 124.72(5) 1_555 1_555 1_555 yes
O(6) C(18) C(19) 118.00(4) 1_555 1_555 1_555 yes
O(7) C(18) C(19) 117.27(4) 1_555 1_555 1_555 yes
C(18) C(19) H(19A) 109.90(4) 1_555 1_555 1_555 yes
C(18) C(19) H(19B) 110.74(4) 1_555 1_555 1_555 yes
C(18) C(19) H(19C) 111.39(4) 1_555 1_555 1_555 yes
H(19A) C(19) H(19B) 106.98(4) 1_555 1_555 1_555 yes
H(19A) C(19) H(19C) 109.28(5) 1_555 1_555 1_555 yes
H(19B) C(19) H(19C) 108.43(4) 1_555 1_555 1_555 yes

loop_
_geom_bond_atom_site_label_1
_geom_bond_atom_site_label_2
_geom_bond_distance
_geom_bond_site_symmetry_1
_geom_bond_site_symmetry_2
_geom_bond_publ_flag
O(1) C(7) 1.2299(6) 1_555 1_555 yes
O(4) N(4) 1.2344(7) 1_555 1_555 yes
O(5) N(4) 1.2330(7) 1_555 1_555 yes
O(3) N(1) 1.2372(6) 1_555 1_555 yes
O(2) N(1) 1.2357(6) 1_555 1_555 yes
O(6) C(18) 1.2631(6) 1_555 1_555 yes
O(7) C(18) 1.2574(6) 1_555 1_555 yes
N(1) C(1) 1.4486(5) 1_555 1_555 yes
N(2) C(4) 1.3827(5) 1_555 1_555 yes
N(2) C(7) 1.3898(5) 1_555 1_555 yes
N(2) H(2A) 1.0442(4) 1_555 1_555 yes
N(3) C(7) 1.3722(5) 1_555 1_555 yes
N(3) C(8) 1.3870(5) 1_555 1_555 yes
N(3) H(3A) 1.0481(4) 1_555 1_555 yes
N(4) C(11) 1.4512(6) 1_555 1_555 yes
C(1) C(2) 1.4006(6) 1_555 1_555 yes
C(1) C(6) 1.3957(6) 1_555 1_555 yes
C(2) C(3) 1.3838(6) 1_555 1_555 yes
C(2) H(2) 1.0832(4) 1_555 1_555 yes
C(3) C(4) 1.4152(5) 1_555 1_555 yes
C(3) H(3) 1.1003(4) 1_555 1_555 yes
C(4) C(5) 1.4111(5) 1_555 1_555 yes
C(5) C(6) 1.3880(5) 1_555 1_555 yes
C(5) H(5) 1.1017(4) 1_555 1_555 yes
C(6) H(6) 1.1042(4) 1_555 1_555 yes
C(8) C(9) 1.4151(5) 1_555 1_555 yes
C(8) C(13) 1.4089(5) 1_555 1_555 yes
C(9) C(10) 1.3825(6) 1_555 1_555 yes
C(9) H(9) 1.1006(4) 1_555 1_555 yes
C(10) C(11) 1.3967(6) 1_555 1_555 yes
C(10) H(10) 1.0856(4) 1_555 1_555 yes
C(11) C(12) 1.3904(6) 1_555 1_555 yes
C(12) C(13) 1.3903(6) 1_555 1_555 yes
C(12) H(12) 1.0742(4) 1_555 1_555 yes
C(13) H(13) 1.0900(4) 1_555 1_555 yes
C(14) H(14A) 1.0701(5) 1_555 1_555 yes
C(14) H(14B) 1.1029(5) 1_555 1_555 yes
C(14) H(14C) 1.1122(6) 1_555 1_555 yes
C(15) H(15A) 1.0947(9) 1_555 1_555 yes
C(15) H(15B) 1.0814(7) 1_555 1_555 yes
C(15) H(15C) 1.1187(7) 1_555 1_555 yes
C(16) H(16A) 1.0967(7) 1_555 1_555 yes
C(16) H(16B) 1.0845(6) 1_555 1_555 yes
C(16) H(16C) 1.0881(7) 1_555 1_555 yes
C(17) H(17A) 1.0785(6) 1_555 1_555 yes
C(17) H(17B) 1.0716(6) 1_555 1_555 yes
C(17) H(17C) 1.0991(5) 1_555 1_555 yes
C(18) C(19) 1.5220(6) 1_555 1_555 yes
C(19) H(19A) 1.0930(6) 1_555 1_555 yes
C(19) H(19B) 1.0852(5) 1_555 1_555 yes
C(19) H(19C) 1.0748(5) 1_555 1_555 yes
